data_4069197
loop_
_publ_author_name
'Li, Ling'
'Brennessel, William W.'
'Jones, William D.'

_publ_section_title
;
 C&#x2212;H Activation of Phenyl Imines and 2-Phenylpyridines with
 [Cp*MCl2]2(M = Ir, Rh): Regioselectivity, Kinetics, and Mechanism
;
_journal_issue 12
_journal_name_full Organometallics
_journal_page_first 3492
_journal_paper_doi 10.1021/om9000742
_journal_volume 28
_journal_year 2009
_chemical_formula_moiety 'C25 H27 Cl Ir N O2, 0.5(C5 H12)'
_chemical_formula_sum 'C27.5 H33 Cl Ir N O2'
_chemical_formula_weight 637.20
_chemical_name_common jonll40
_chemical_name_systematic
;
  ?
;
_space_group_IT_number 2
_symmetry_cell_setting triclinic
_symmetry_space_group_name_Hall '-P 1'
_symmetry_space_group_name_H-M 'P -1'
_atom_sites_solution_hydrogens geom
_atom_sites_solution_primary direct
_atom_sites_solution_secondary difmap
_audit_creation_method SHELXL-97
_cell_angle_alpha 77.734(1)
_cell_angle_beta 83.891(1)
_cell_angle_gamma 81.923(1)
_cell_formula_units_Z 2
_cell_length_a 7.8125(7)
_cell_length_b 9.3973(8)
_cell_length_c 17.8674(16)
_cell_measurement_reflns_used 4077
_cell_measurement_temperature 100.0(1)
_cell_measurement_theta_max 33.04
_cell_measurement_theta_min 2.64
_cell_volume 1265.12(19)
_computing_cell_refinement 'SAINT (Bruker, 2006)'
_computing_data_collection 'APEX2 (Bruker, 2006)'
_computing_data_reduction 'SAINT (Bruker, 2006)'
_computing_molecular_graphics 'SHELXTL (Bruker, 2000)'
_computing_publication_material 'SHELXTL (Bruker, 2000)'
_computing_structure_refinement 'SHELXL-97 (Sheldrick, 1997)'
_computing_structure_solution 'SHELXS-97 (Sheldrick, 1997)'
_diffrn_ambient_temperature 100.0(1)
_diffrn_measured_fraction_theta_full 0.988
_diffrn_measured_fraction_theta_max 0.988
_diffrn_measurement_device_type 'Bruker SMART APEX II CCD Platform'
_diffrn_measurement_method 'area detector, \w scans per \f'
_diffrn_radiation_monochromator graphite
_diffrn_radiation_source 'fine-focus sealed tube'
_diffrn_radiation_type MoK\a
_diffrn_radiation_wavelength 0.71073
_diffrn_reflns_av_R_equivalents 0.0277
_diffrn_reflns_av_sigmaI/netI 0.0354
_diffrn_reflns_limit_h_max 11
_diffrn_reflns_limit_h_min -11
_diffrn_reflns_limit_k_max 14
_diffrn_reflns_limit_k_min -13
_diffrn_reflns_limit_l_max 26
_diffrn_reflns_limit_l_min -26
_diffrn_reflns_number 22508
_diffrn_reflns_theta_full 32.03
_diffrn_reflns_theta_max 32.03
_diffrn_reflns_theta_min 2.23
_exptl_absorpt_coefficient_mu 5.407
_exptl_absorpt_correction_T_max 0.7274
_exptl_absorpt_correction_T_min 0.2538
_exptl_absorpt_correction_type multi-scan
_exptl_absorpt_process_details 'SADABS (Sheldrick, 2007)'
_exptl_crystal_colour yellow-orange
_exptl_crystal_density_diffrn 1.673
_exptl_crystal_density_method 'not measured'
_exptl_crystal_description plate
_exptl_crystal_F_000 630
_exptl_crystal_size_max 0.26
_exptl_crystal_size_mid 0.22
_exptl_crystal_size_min 0.06
_refine_diff_density_max 1.500
_refine_diff_density_min -0.789
_refine_diff_density_rms 0.124
_refine_ls_extinction_method none
_refine_ls_goodness_of_fit_ref 1.026
_refine_ls_hydrogen_treatment constr
_refine_ls_matrix_type full
_refine_ls_number_parameters 318
_refine_ls_number_reflns 8703
_refine_ls_number_restraints 3
_refine_ls_restrained_S_all 1.027
_refine_ls_R_factor_all 0.0294
_refine_ls_R_factor_gt 0.0239
_refine_ls_shift/su_max 0.002
_refine_ls_shift/su_mean 0.000
_refine_ls_structure_factor_coef Fsqd
_refine_ls_weighting_details 'calc w=1/[\s^2^(Fo^2^)+(0.0294P)^2^+0.0000P] where P=(Fo^2^+2Fc^2^)/3'
_refine_ls_weighting_scheme calc
_refine_ls_wR_factor_gt 0.0536
_refine_ls_wR_factor_ref 0.0558
_reflns_number_gt 7819
_reflns_number_total 8703
_reflns_threshold_expression >2sigma(I)
_cod_data_source_file om9000742_si_002.cif
_cod_data_source_block jonll40_2f
_cod_original_sg_symbol_H-M P-1
_cod_original_formula_sum 'C27.50 H33 Cl Ir N O2'
_cod_database_code 4069197

loop_
_symmetry_equiv_pos_as_xyz
'x, y, z'
'-x, -y, -z'

loop_
_atom_site_label
_atom_site_type_symbol
_atom_site_fract_x
_atom_site_fract_y
_atom_site_fract_z
_atom_site_U_iso_or_equiv
_atom_site_adp_type
_atom_site_occupancy
_atom_site_symmetry_multiplicity
_atom_site_calc_flag
_atom_site_refinement_flags
_atom_site_disorder_assembly
_atom_site_disorder_group
Ir1 Ir 0.760306(11) -0.028048(9) 0.699924(5) 0.01646(3) Uani 1 1 d . . .
Cl1 Cl 1.03713(7) -0.14285(6) 0.65732(3) 0.02123(11) Uani 1 1 d . . .
N1 N 0.9023(2) 0.1012(2) 0.74559(11) 0.0173(4) Uani 1 1 d . . .
C1 C 0.7952(3) -0.1492(3) 0.80696(13) 0.0183(4) Uani 1 1 d . . .
C2 C 0.7407(3) -0.2858(3) 0.84034(14) 0.0214(5) Uani 1 1 d . . .
H2A H 0.6850 -0.3351 0.8104 0.026 Uiso 1 1 calc R . .
C3 C 0.7665(3) -0.3505(3) 0.91633(14) 0.0227(5) Uani 1 1 d . . .
H3A H 0.7251 -0.4420 0.9378 0.027 Uiso 1 1 calc R . .
C4 C 0.8521(3) -0.2836(3) 0.96193(13) 0.0212(5) Uani 1 1 d . . .
C5 C 0.9142(3) -0.1506(3) 0.92957(13) 0.0202(4) Uani 1 1 d . . .
H5A H 0.9760 -0.1050 0.9591 0.024 Uiso 1 1 calc R . .
C6 C 0.8854(3) -0.0847(3) 0.85372(13) 0.0183(4) Uani 1 1 d . . .
C7 C 0.9424(3) 0.0537(3) 0.81564(13) 0.0177(4) Uani 1 1 d . . .
H7A H 1.0057 0.1069 0.8405 0.021 Uiso 1 1 calc R . .
C8 C 0.9557(3) 0.2375(3) 0.70278(13) 0.0180(4) Uani 1 1 d . . .
C9 C 0.9189(3) 0.3636(3) 0.73353(14) 0.0241(5) Uani 1 1 d . . .
H9A H 0.8608 0.3600 0.7833 0.029 Uiso 1 1 calc R . .
C10 C 0.9683(4) 0.4952(3) 0.69042(15) 0.0272(5) Uani 1 1 d . . .
H10A H 0.9436 0.5820 0.7108 0.033 Uiso 1 1 calc R . .
C11 C 1.0535(4) 0.5003(3) 0.61793(15) 0.0276(5) Uani 1 1 d . . .
H11A H 1.0867 0.5904 0.5887 0.033 Uiso 1 1 calc R . .
C12 C 1.0902(4) 0.3734(3) 0.58816(14) 0.0267(5) Uani 1 1 d . . .
H12A H 1.1502 0.3766 0.5388 0.032 Uiso 1 1 calc R . .
C13 C 1.0396(3) 0.2417(3) 0.63022(14) 0.0233(5) Uani 1 1 d . . .
H13A H 1.0624 0.1554 0.6094 0.028 Uiso 1 1 calc R . .
C14 C 0.5266(3) 0.1221(3) 0.67744(16) 0.0255(5) Uani 1 1 d . . .
C15 C 0.6214(3) 0.1244(3) 0.60316(15) 0.0256(5) Uani 1 1 d . . .
C16 C 0.6431(3) -0.0205(3) 0.59002(14) 0.0242(5) Uani 1 1 d . . .
C17 C 0.5600(3) -0.1145(3) 0.65392(14) 0.0225(5) Uani 1 1 d . . .
C18 C 0.4826(3) -0.0232(3) 0.70717(15) 0.0237(5) Uani 1 1 d . . .
C19 C 0.4685(4) 0.2546(3) 0.7123(2) 0.0382(7) Uani 1 1 d . . .
H19A H 0.3629 0.3076 0.6897 0.057 Uiso 1 1 calc R . .
H19B H 0.5600 0.3192 0.7020 0.057 Uiso 1 1 calc R . .
H19C H 0.4444 0.2236 0.7679 0.057 Uiso 1 1 calc R . .
C20 C 0.6728(4) 0.2583(4) 0.54804(19) 0.0412(8) Uani 1 1 d . . .
H20A H 0.5723 0.3097 0.5208 0.062 Uiso 1 1 calc R . .
H20B H 0.7656 0.2293 0.5108 0.062 Uiso 1 1 calc R . .
H20C H 0.7142 0.3236 0.5764 0.062 Uiso 1 1 calc R . .
C21 C 0.7364(4) -0.0736(4) 0.52118(15) 0.0333(6) Uani 1 1 d . . .
H21A H 0.6517 -0.0955 0.4898 0.050 Uiso 1 1 calc R . .
H21B H 0.8154 -0.1626 0.5383 0.050 Uiso 1 1 calc R . .
H21C H 0.8029 0.0027 0.4906 0.050 Uiso 1 1 calc R . .
C22 C 0.5298(4) -0.2690(3) 0.65681(17) 0.0298(6) Uani 1 1 d . . .
H22A H 0.4279 -0.2692 0.6293 0.045 Uiso 1 1 calc R . .
H22B H 0.5101 -0.3189 0.7105 0.045 Uiso 1 1 calc R . .
H22C H 0.6316 -0.3204 0.6326 0.045 Uiso 1 1 calc R . .
C23 C 0.3671(3) -0.0712(4) 0.77808(16) 0.0329(6) Uani 1 1 d . . .
H23A H 0.2521 -0.0796 0.7634 0.049 Uiso 1 1 calc R . .
H23B H 0.3566 0.0012 0.8110 0.049 Uiso 1 1 calc R . .
H23C H 0.4172 -0.1667 0.8061 0.049 Uiso 1 1 calc R . .
C24 C 0.8715(3) -0.3462(3) 1.04439(14) 0.0241(5) Uani 1 1 d . . .
O1 O 0.9398(3) -0.2901(2) 1.08662(11) 0.0389(5) Uani 1 1 d . . .
O2 O 0.8004(3) -0.4710(2) 1.06800(10) 0.0270(4) Uani 1 1 d . . .
C25 C 0.8012(4) -0.5347(3) 1.14898(15) 0.0329(6) Uani 1 1 d . . .
H25A H 0.7356 -0.6194 1.1608 0.049 Uiso 1 1 calc R . .
H25B H 0.7474 -0.4615 1.1788 0.049 Uiso 1 1 calc R . .
H25C H 0.9210 -0.5665 1.1623 0.049 Uiso 1 1 calc R . .
C26 C 0.5978(16) 0.2203(9) 0.9268(10) 0.084(3) Uani 0.50 1 d PD A -1
H26A H 0.6770 0.2908 0.9296 0.127 Uiso 0.50 1 calc PR A -1
H26B H 0.4807 0.2718 0.9199 0.127 Uiso 0.50 1 calc PR A -1
H26C H 0.6372 0.1726 0.8832 0.127 Uiso 0.50 1 calc PR A -1
C27 C 0.5956(9) 0.1029(8) 1.0021(5) 0.053(2) Uani 0.50 1 d PD A -1
H27A H 0.5409 0.1479 1.0455 0.063 Uiso 0.50 1 calc PR A -1
H27B H 0.7155 0.0605 1.0136 0.063 Uiso 0.50 1 calc PR A -1
C28 C 0.4876(18) -0.0225(11) 0.9910(5) 0.047(3) Uani 0.50 1 d PD A -1
H28A H 0.3696 0.0215 0.9771 0.057 Uiso 0.50 1 calc PR A -1
H28B H 0.5451 -0.0690 0.9486 0.057 Uiso 0.50 1 calc PR A -1
C29 C 0.4745(8) -0.1423(9) 1.0673(4) 0.0488(19) Uani 0.50 1 d PD A -1
H29A H 0.5933 -0.1816 1.0820 0.059 Uiso 0.50 1 calc PR A -1
H29B H 0.4146 -0.0946 1.1089 0.059 Uiso 0.50 1 calc PR A -1
C30 C 0.3809(16) -0.2676(9) 1.0619(11) 0.084(3) Uani 0.50 1 d PD A -1
H30A H 0.3809 -0.3380 1.1110 0.127 Uiso 0.50 1 calc PR A -1
H30B H 0.4393 -0.3161 1.0211 0.127 Uiso 0.50 1 calc PR A -1
H30C H 0.2611 -0.2307 1.0501 0.127 Uiso 0.50 1 calc PR A -1

loop_
_atom_site_aniso_label
_atom_site_aniso_U_11
_atom_site_aniso_U_22
_atom_site_aniso_U_33
_atom_site_aniso_U_23
_atom_site_aniso_U_13
_atom_site_aniso_U_12
Ir1 0.01656(4) 0.01847(5) 0.01548(4) -0.00560(3) -0.00263(3) -0.00164(3)
Cl1 0.0206(3) 0.0202(3) 0.0243(3) -0.0091(2) -0.0005(2) -0.0012(2)
N1 0.0188(9) 0.0174(9) 0.0163(9) -0.0048(7) -0.0014(7) -0.0021(7)
C1 0.0172(10) 0.0195(11) 0.0190(10) -0.0065(8) -0.0013(8) -0.0011(8)
C2 0.0243(12) 0.0205(11) 0.0212(11) -0.0065(9) -0.0028(9) -0.0049(9)
C3 0.0257(12) 0.0204(11) 0.0223(11) -0.0047(9) -0.0005(9) -0.0036(9)
C4 0.0255(12) 0.0205(11) 0.0172(10) -0.0031(9) -0.0016(9) -0.0026(9)
C5 0.0235(11) 0.0205(11) 0.0184(10) -0.0067(9) -0.0022(9) -0.0038(9)
C6 0.0186(10) 0.0199(11) 0.0174(10) -0.0054(8) -0.0021(8) -0.0032(8)
C7 0.0178(10) 0.0197(11) 0.0174(10) -0.0073(8) -0.0013(8) -0.0030(8)
C8 0.0211(11) 0.0171(10) 0.0165(10) -0.0039(8) -0.0031(8) -0.0030(8)
C9 0.0319(13) 0.0208(12) 0.0196(11) -0.0065(9) 0.0007(9) -0.0016(10)
C10 0.0400(15) 0.0177(11) 0.0242(12) -0.0036(9) -0.0036(11) -0.0048(10)
C11 0.0395(15) 0.0199(12) 0.0230(12) -0.0004(10) -0.0041(11) -0.0066(10)
C12 0.0373(14) 0.0256(13) 0.0172(11) -0.0034(9) 0.0009(10) -0.0074(11)
C13 0.0288(12) 0.0226(12) 0.0201(11) -0.0077(9) -0.0002(9) -0.0046(10)
C14 0.0197(11) 0.0272(13) 0.0319(13) -0.0108(11) -0.0102(10) 0.0032(9)
C15 0.0237(12) 0.0297(13) 0.0235(12) -0.0017(10) -0.0103(9) -0.0025(10)
C16 0.0229(12) 0.0340(14) 0.0178(11) -0.0076(10) -0.0067(9) -0.0027(10)
C17 0.0204(11) 0.0276(12) 0.0214(11) -0.0082(10) -0.0041(9) -0.0028(9)
C18 0.0165(10) 0.0314(13) 0.0251(12) -0.0092(10) -0.0053(9) -0.0013(9)
C19 0.0343(15) 0.0344(16) 0.0505(19) -0.0220(14) -0.0160(13) 0.0102(12)
C20 0.0456(18) 0.0369(17) 0.0387(17) 0.0092(13) -0.0213(14) -0.0095(14)
C21 0.0335(14) 0.0500(18) 0.0198(12) -0.0133(12) -0.0030(10) -0.0065(13)
C22 0.0306(14) 0.0282(14) 0.0352(15) -0.0115(11) -0.0104(11) -0.0056(11)
C23 0.0205(12) 0.0489(18) 0.0314(14) -0.0132(13) 0.0005(10) -0.0051(12)
C24 0.0283(12) 0.0220(12) 0.0214(11) -0.0031(9) -0.0014(9) -0.0034(10)
O1 0.0644(15) 0.0373(12) 0.0191(9) -0.0020(8) -0.0113(9) -0.0194(11)
O2 0.0346(10) 0.0237(9) 0.0216(9) -0.0009(7) -0.0015(7) -0.0059(8)
C25 0.0426(16) 0.0328(15) 0.0190(12) 0.0032(11) 0.0019(11) -0.0061(12)
C26 0.041(3) 0.023(5) 0.177(8) -0.018(5) 0.058(4) -0.017(4)
C27 0.029(3) 0.043(4) 0.089(6) -0.032(4) 0.023(4) -0.007(3)
C28 0.034(5) 0.065(8) 0.032(5) -0.011(4) 0.009(4) 0.020(5)
C29 0.028(3) 0.076(6) 0.047(4) -0.037(4) -0.002(3) 0.019(3)
C30 0.041(3) 0.023(5) 0.177(8) -0.018(5) 0.058(4) -0.017(4)

loop_
_atom_type_symbol
_atom_type_description
_atom_type_scat_dispersion_real
_atom_type_scat_dispersion_imag
_atom_type_scat_source
C C 0.0033 0.0016 'International Tables Vol C Tables 4.2.6.8 and 6.1.1.4'
H H 0.0000 0.0000 'International Tables Vol C Tables 4.2.6.8 and 6.1.1.4'
N N 0.0061 0.0033 'International Tables Vol C Tables 4.2.6.8 and 6.1.1.4'
O O 0.0106 0.0060 'International Tables Vol C Tables 4.2.6.8 and 6.1.1.4'
Cl Cl 0.1484 0.1585 'International Tables Vol C Tables 4.2.6.8 and 6.1.1.4'
Ir Ir -1.4442 7.9887 'International Tables Vol C Tables 4.2.6.8 and 6.1.1.4'

loop_
_geom_angle_atom_site_label_1
_geom_angle_atom_site_label_2
_geom_angle_atom_site_label_3
_geom_angle
C1 Ir1 N1 77.82(8)
C1 Ir1 C18 96.53(10)
N1 Ir1 C18 127.52(9)
C1 Ir1 C14 120.65(10)
N1 Ir1 C14 100.15(9)
C18 Ir1 C14 38.74(10)
C1 Ir1 C17 107.56(10)
N1 Ir1 C17 164.94(9)
C18 Ir1 C17 39.05(9)
C14 Ir1 C17 64.90(10)
C1 Ir1 C16 144.00(10)
N1 Ir1 C16 138.19(9)
C18 Ir1 C16 63.74(9)
C14 Ir1 C16 63.11(10)
C17 Ir1 C16 38.18(9)
C1 Ir1 C15 158.35(10)
N1 Ir1 C15 106.36(9)
C18 Ir1 C15 63.74(10)
C14 Ir1 C15 38.06(10)
C17 Ir1 C15 63.45(10)
C16 Ir1 C15 36.61(10)
C1 Ir1 Cl1 88.37(7)
N1 Ir1 Cl1 85.63(5)
C18 Ir1 Cl1 146.82(7)
C14 Ir1 Cl1 150.98(8)
C17 Ir1 Cl1 108.29(7)
C16 Ir1 Cl1 93.65(7)
C15 Ir1 Cl1 112.97(7)
C7 N1 C8 119.84(19)
C7 N1 Ir1 117.16(16)
C8 N1 Ir1 123.01(14)
C2 C1 C6 116.5(2)
C2 C1 Ir1 128.49(17)
C6 C1 Ir1 115.04(17)
C3 C2 C1 121.3(2)
C3 C2 H2A 119.4
C1 C2 H2A 119.4
C2 C3 C4 121.3(2)
C2 C3 H3A 119.3
C4 C3 H3A 119.3
C5 C4 C3 118.9(2)
C5 C4 C24 118.9(2)
C3 C4 C24 122.2(2)
C4 C5 C6 119.7(2)
C4 C5 H5A 120.2
C6 C5 H5A 120.2
C5 C6 C1 122.3(2)
C5 C6 C7 123.7(2)
C1 C6 C7 114.0(2)
N1 C7 C6 116.0(2)
N1 C7 H7A 122.0
C6 C7 H7A 122.0
C13 C8 C9 120.9(2)
C13 C8 N1 119.1(2)
C9 C8 N1 120.0(2)
C8 C9 C10 119.1(2)
C8 C9 H9A 120.4
C10 C9 H9A 120.4
C11 C10 C9 120.4(2)
C11 C10 H10A 119.8
C9 C10 H10A 119.8
C10 C11 C12 119.9(2)
C10 C11 H11A 120.1
C12 C11 H11A 120.1
C11 C12 C13 120.3(2)
C11 C12 H12A 119.9
C13 C12 H12A 119.9
C8 C13 C12 119.4(2)
C8 C13 H13A 120.3
C12 C13 H13A 120.3
C18 C14 C15 108.4(2)
C18 C14 C19 126.4(3)
C15 C14 C19 124.9(3)
C18 C14 Ir1 70.32(14)
C15 C14 Ir1 74.81(15)
C19 C14 Ir1 125.92(18)
C16 C15 C14 107.2(2)
C16 C15 C20 126.7(3)
C14 C15 C20 125.9(3)
C16 C15 Ir1 70.64(14)
C14 C15 Ir1 67.13(14)
C20 C15 Ir1 131.22(19)
C15 C16 C17 109.5(2)
C15 C16 C21 127.0(3)
C17 C16 C21 123.5(2)
C15 C16 Ir1 72.75(14)
C17 C16 Ir1 68.30(13)
C21 C16 Ir1 125.23(18)
C16 C17 C18 106.9(2)
C16 C17 C22 125.9(2)
C18 C17 C22 126.1(2)
C16 C17 Ir1 73.52(14)
C18 C17 Ir1 69.96(13)
C22 C17 Ir1 130.69(18)
C14 C18 C17 107.8(2)
C14 C18 C23 126.5(2)
C17 C18 C23 125.6(2)
C14 C18 Ir1 70.95(14)
C17 C18 Ir1 71.00(14)
C23 C18 Ir1 126.63(18)
C14 C19 H19A 109.5
C14 C19 H19B 109.5
H19A C19 H19B 109.5
C14 C19 H19C 109.5
H19A C19 H19C 109.5
H19B C19 H19C 109.5
C15 C20 H20A 109.5
C15 C20 H20B 109.5
H20A C20 H20B 109.5
C15 C20 H20C 109.5
H20A C20 H20C 109.5
H20B C20 H20C 109.5
C16 C21 H21A 109.5
C16 C21 H21B 109.5
H21A C21 H21B 109.5
C16 C21 H21C 109.5
H21A C21 H21C 109.5
H21B C21 H21C 109.5
C17 C22 H22A 109.5
C17 C22 H22B 109.5
H22A C22 H22B 109.5
C17 C22 H22C 109.5
H22A C22 H22C 109.5
H22B C22 H22C 109.5
C18 C23 H23A 109.5
C18 C23 H23B 109.5
H23A C23 H23B 109.5
C18 C23 H23C 109.5
H23A C23 H23C 109.5
H23B C23 H23C 109.5
O1 C24 O2 123.3(2)
O1 C24 C4 124.5(2)
O2 C24 C4 112.2(2)
C24 O2 C25 116.3(2)
O2 C25 H25A 109.5
O2 C25 H25B 109.5
H25A C25 H25B 109.5
O2 C25 H25C 109.5
H25A C25 H25C 109.5
H25B C25 H25C 109.5
C26 C27 C28 108.1(8)
C26 C27 H27A 110.1
C28 C27 H27A 110.1
C26 C27 H27B 110.1
C28 C27 H27B 110.1
H27A C27 H27B 108.4
C29 C28 C27 110.4(7)
C29 C28 H28A 109.6
C27 C28 H28A 109.6
C29 C28 H28B 109.6
C27 C28 H28B 109.6
H28A C28 H28B 108.1
C30 C29 C28 114.5(9)
C30 C29 H29A 108.6
C28 C29 H29A 108.6
C30 C29 H29B 108.6
C28 C29 H29B 108.6
H29A C29 H29B 107.6

loop_
_geom_bond_atom_site_label_1
_geom_bond_atom_site_label_2
_geom_bond_distance
Ir1 C1 2.031(2)
Ir1 N1 2.0887(19)
Ir1 C18 2.154(2)
Ir1 C14 2.162(2)
Ir1 C17 2.168(2)
Ir1 C16 2.237(2)
Ir1 C15 2.265(2)
Ir1 Cl1 2.4007(6)
N1 C7 1.293(3)
N1 C8 1.437(3)
C1 C2 1.399(3)
C1 C6 1.422(3)
C2 C3 1.388(3)
C2 H2A 0.9500
C3 C4 1.399(3)
C3 H3A 0.9500
C4 C5 1.392(3)
C4 C24 1.481(3)
C5 C6 1.393(3)
C5 H5A 0.9500
C6 C7 1.441(3)
C7 H7A 0.9500
C8 C13 1.384(3)
C8 C9 1.392(3)
C9 C10 1.392(4)
C9 H9A 0.9500
C10 C11 1.386(4)
C10 H10A 0.9500
C11 C12 1.388(4)
C11 H11A 0.9500
C12 C13 1.390(4)
C12 H12A 0.9500
C13 H13A 0.9500
C14 C18 1.431(4)
C14 C15 1.447(4)
C14 C19 1.503(4)
C15 C16 1.414(4)
C15 C20 1.499(4)
C16 C17 1.442(4)
C16 C21 1.504(4)
C17 C18 1.444(3)
C17 C22 1.493(4)
C18 C23 1.500(4)
C19 H19A 0.9800
C19 H19B 0.9800
C19 H19C 0.9800
C20 H20A 0.9800
C20 H20B 0.9800
C20 H20C 0.9800
C21 H21A 0.9800
C21 H21B 0.9800
C21 H21C 0.9800
C22 H22A 0.9800
C22 H22B 0.9800
C22 H22C 0.9800
C23 H23A 0.9800
C23 H23B 0.9800
C23 H23C 0.9800
C24 O1 1.210(3)
C24 O2 1.337(3)
O2 C25 1.444(3)
C25 H25A 0.9800
C25 H25B 0.9800
C25 H25C 0.9800
C26 C27 1.549(15)
C26 H26A 0.9800
C26 H26B 0.9800
C26 H26C 0.9800
C27 C28 1.598(10)
C27 H27A 0.9900
C27 H27B 0.9900
C28 C29 1.577(12)
C28 H28A 0.9900
C28 H28B 0.9900
C29 C30 1.495(11)
C29 H29A 0.9900
C29 H29B 0.9900
C30 H30A 0.9800
C30 H30B 0.9800
C30 H30C 0.9800

loop_
_geom_torsion_atom_site_label_1
_geom_torsion_atom_site_label_2
_geom_torsion_atom_site_label_3
_geom_torsion_atom_site_label_4
_geom_torsion
C1 Ir1 N1 C7 -1.49(17)
C18 Ir1 N1 C7 87.4(2)
C14 Ir1 N1 C7 117.93(18)
C17 Ir1 N1 C7 111.2(3)
C16 Ir1 N1 C7 178.66(16)
C15 Ir1 N1 C7 156.57(17)
Cl1 Ir1 N1 C7 -90.76(17)
C1 Ir1 N1 C8 178.40(19)
C18 Ir1 N1 C8 -92.69(19)
C14 Ir1 N1 C8 -62.18(19)
C17 Ir1 N1 C8 -68.9(4)
C16 Ir1 N1 C8 -1.5(2)
C15 Ir1 N1 C8 -23.54(19)
Cl1 Ir1 N1 C8 89.13(17)
N1 Ir1 C1 C2 -178.8(2)
C18 Ir1 C1 C2 54.2(2)
C14 Ir1 C1 C2 86.5(2)
C17 Ir1 C1 C2 15.8(2)
C16 Ir1 C1 C2 1.1(3)
C15 Ir1 C1 C2 77.5(3)
Cl1 Ir1 C1 C2 -92.9(2)
N1 Ir1 C1 C6 1.98(17)
C18 Ir1 C1 C6 -125.06(18)
C14 Ir1 C1 C6 -92.70(19)
C17 Ir1 C1 C6 -163.46(17)
C16 Ir1 C1 C6 -178.19(16)
C15 Ir1 C1 C6 -101.7(3)
Cl1 Ir1 C1 C6 87.86(17)
C6 C1 C2 C3 3.1(4)
Ir1 C1 C2 C3 -176.17(19)
C1 C2 C3 C4 -1.8(4)
C2 C3 C4 C5 -0.9(4)
C2 C3 C4 C24 176.2(2)
C3 C4 C5 C6 2.0(4)
C24 C4 C5 C6 -175.2(2)
C4 C5 C6 C1 -0.6(4)
C4 C5 C6 C7 179.1(2)
C2 C1 C6 C5 -1.9(3)
Ir1 C1 C6 C5 177.43(18)
C2 C1 C6 C7 178.4(2)
Ir1 C1 C6 C7 -2.3(3)
C8 N1 C7 C6 -179.2(2)
Ir1 N1 C7 C6 0.7(3)
C5 C6 C7 N1 -178.7(2)
C1 C6 C7 N1 1.0(3)
C7 N1 C8 C13 129.6(2)
Ir1 N1 C8 C13 -50.3(3)
C7 N1 C8 C9 -52.1(3)
Ir1 N1 C8 C9 128.0(2)
C13 C8 C9 C10 -0.3(4)
N1 C8 C9 C10 -178.6(2)
C8 C9 C10 C11 -0.2(4)
C9 C10 C11 C12 -0.2(4)
C10 C11 C12 C13 1.0(4)
C9 C8 C13 C12 1.1(4)
N1 C8 C13 C12 179.4(2)
C11 C12 C13 C8 -1.4(4)
C1 Ir1 C14 C18 -58.17(17)
N1 Ir1 C14 C18 -139.95(14)
C17 Ir1 C14 C18 38.12(14)
C16 Ir1 C14 C18 80.75(16)
C15 Ir1 C14 C18 116.4(2)
Cl1 Ir1 C14 C18 120.67(16)
C1 Ir1 C14 C15 -174.61(14)
N1 Ir1 C14 C15 103.62(15)
C18 Ir1 C14 C15 -116.4(2)
C17 Ir1 C14 C15 -78.31(16)
C16 Ir1 C14 C15 -35.68(15)
Cl1 Ir1 C14 C15 4.2(2)
C1 Ir1 C14 C19 63.1(3)
N1 Ir1 C14 C19 -18.7(3)
C18 Ir1 C14 C19 121.2(3)
C17 Ir1 C14 C19 159.4(3)
C16 Ir1 C14 C19 -158.0(3)
C15 Ir1 C14 C19 -122.3(3)
Cl1 Ir1 C14 C19 -118.1(2)
C18 C14 C15 C16 -3.2(3)
C19 C14 C15 C16 -177.0(2)
Ir1 C14 C15 C16 59.51(17)
C18 C14 C15 C20 172.0(2)
C19 C14 C15 C20 -1.8(4)
Ir1 C14 C15 C20 -125.3(3)
C18 C14 C15 Ir1 -62.71(17)
C19 C14 C15 Ir1 123.5(3)
C1 Ir1 C15 C16 -106.6(3)
N1 Ir1 C15 C16 155.14(14)
C18 Ir1 C15 C16 -80.60(16)
C14 Ir1 C15 C16 -119.3(2)
C17 Ir1 C15 C16 -36.79(15)
Cl1 Ir1 C15 C16 62.96(16)
C1 Ir1 C15 C14 12.7(3)
N1 Ir1 C15 C14 -85.59(15)
C18 Ir1 C15 C14 38.67(15)
C17 Ir1 C15 C14 82.48(16)
C16 Ir1 C15 C14 119.3(2)
Cl1 Ir1 C15 C14 -177.77(13)
C1 Ir1 C15 C20 131.1(3)
N1 Ir1 C15 C20 32.8(3)
C18 Ir1 C15 C20 157.1(3)
C14 Ir1 C15 C20 118.4(3)
C17 Ir1 C15 C20 -159.1(3)
C16 Ir1 C15 C20 -122.3(4)
Cl1 Ir1 C15 C20 -59.4(3)
C14 C15 C16 C17 1.3(3)
C20 C15 C16 C17 -173.8(2)
Ir1 C15 C16 C17 58.65(17)
C14 C15 C16 C21 -178.8(2)
C20 C15 C16 C21 6.1(4)
Ir1 C15 C16 C21 -121.5(3)
C14 C15 C16 Ir1 -57.30(16)
C20 C15 C16 Ir1 127.5(3)
C1 Ir1 C16 C15 143.02(17)
N1 Ir1 C16 C15 -37.2(2)
C18 Ir1 C16 C15 80.61(17)
C14 Ir1 C16 C15 37.09(16)
C17 Ir1 C16 C15 119.9(2)
Cl1 Ir1 C16 C15 -124.74(15)
C1 Ir1 C16 C17 23.1(2)
N1 Ir1 C16 C17 -157.16(14)
C18 Ir1 C16 C17 -39.32(15)
C14 Ir1 C16 C17 -82.85(16)
C15 Ir1 C16 C17 -119.9(2)
Cl1 Ir1 C16 C17 115.33(14)
C1 Ir1 C16 C21 -93.4(3)
N1 Ir1 C16 C21 86.3(3)
C18 Ir1 C16 C21 -155.9(3)
C14 Ir1 C16 C21 160.6(3)
C17 Ir1 C16 C21 -116.5(3)
C15 Ir1 C16 C21 123.5(3)
Cl1 Ir1 C16 C21 -1.2(2)
C15 C16 C17 C18 1.0(3)
C21 C16 C17 C18 -178.9(2)
Ir1 C16 C17 C18 62.37(16)
C15 C16 C17 C22 169.9(2)
C21 C16 C17 C22 -9.9(4)
Ir1 C16 C17 C22 -128.7(3)
C15 C16 C17 Ir1 -61.37(17)
C21 C16 C17 Ir1 118.8(2)
C1 Ir1 C17 C16 -166.01(15)
N1 Ir1 C17 C16 85.1(3)
C18 Ir1 C17 C16 115.6(2)
C14 Ir1 C17 C16 77.74(16)
C15 Ir1 C17 C16 35.29(15)
Cl1 Ir1 C17 C16 -71.82(15)
C1 Ir1 C17 C18 78.43(16)
N1 Ir1 C17 C18 -30.5(4)
C14 Ir1 C17 C18 -37.82(15)
C16 Ir1 C17 C18 -115.6(2)
C15 Ir1 C17 C18 -80.27(16)
Cl1 Ir1 C17 C18 172.62(13)
C1 Ir1 C17 C22 -42.5(3)
N1 Ir1 C17 C22 -151.4(3)
C18 Ir1 C17 C22 -120.9(3)
C14 Ir1 C17 C22 -158.7(3)
C16 Ir1 C17 C22 123.5(3)
C15 Ir1 C17 C22 158.8(3)
Cl1 Ir1 C17 C22 51.7(2)
C15 C14 C18 C17 3.8(3)
C19 C14 C18 C17 177.5(2)
Ir1 C14 C18 C17 -61.79(17)
C15 C14 C18 C23 -172.4(2)
C19 C14 C18 C23 1.3(4)
Ir1 C14 C18 C23 122.0(2)
C15 C14 C18 Ir1 65.63(17)
C19 C14 C18 Ir1 -120.7(3)
C16 C17 C18 C14 -3.0(3)
C22 C17 C18 C14 -171.9(2)
Ir1 C17 C18 C14 61.76(16)
C16 C17 C18 C23 173.3(2)
C22 C17 C18 C23 4.4(4)
Ir1 C17 C18 C23 -122.0(2)
C16 C17 C18 Ir1 -64.73(16)
C22 C17 C18 Ir1 126.4(3)
C1 Ir1 C18 C14 132.63(15)
N1 Ir1 C18 C14 52.99(18)
C17 Ir1 C18 C14 -117.4(2)
C16 Ir1 C18 C14 -79.00(16)
C15 Ir1 C18 C14 -37.99(15)
Cl1 Ir1 C18 C14 -130.32(14)
C1 Ir1 C18 C17 -109.93(15)
N1 Ir1 C18 C17 170.43(13)
C14 Ir1 C18 C17 117.4(2)
C16 Ir1 C18 C17 38.45(15)
C15 Ir1 C18 C17 79.45(16)
Cl1 Ir1 C18 C17 -12.9(2)
C1 Ir1 C18 C23 10.8(2)
N1 Ir1 C18 C23 -68.9(3)
C14 Ir1 C18 C23 -121.9(3)
C17 Ir1 C18 C23 120.7(3)
C16 Ir1 C18 C23 159.1(3)
C15 Ir1 C18 C23 -159.9(3)
Cl1 Ir1 C18 C23 107.8(2)
C5 C4 C24 O1 -0.6(4)
C3 C4 C24 O1 -177.7(3)
C5 C4 C24 O2 177.7(2)
C3 C4 C24 O2 0.6(4)
O1 C24 O2 C25 2.8(4)
C4 C24 O2 C25 -175.5(2)
C26 C27 C28 C29 -177.7(8)
C27 C28 C29 C30 -178.0(8)
